data_1552453
loop_
_publ_author_name
'Ghadwal, Rajendra S.'
'Rottsch\"afer, Dennis'
'Blomeyer, Sebastian'
'Neumann, Beate'
'Stammler, Georg'

_publ_section_title
;
 Direct functionalization of white phosphorus with anionic dicarbenes and
 mesoionic carbenes: Facile access to 1,2,3-triphosphol-2-ides
;
_journal_name_full 'Chemical Science'
_journal_paper_doi 10.1039/C9SC04441H
_journal_year 2019
_chemical_formula_moiety 'C34 H41 N2 P3'
_chemical_formula_sum 'C34 H41 N2 P3'
_chemical_formula_weight 570.60
_space_group_crystal_system monoclinic
_space_group_IT_number 15
_space_group_name_Hall '-C 2yc'
_space_group_name_H-M_alt 'C 1 2/c 1'
_symmetry_space_group_name_Hall '-C 2yc'
_symmetry_space_group_name_H-M 'C 1 2/c 1'
_atom_sites_solution_hydrogens geom
_atom_sites_solution_primary dual
_audit_creation_date 2019-04-08
_audit_creation_method
;
Olex2 1.2
(compiled 2018.05.29 svn.r3508 for OlexSys, GUI svn.r5506)
;
_audit_update_record
;
2019-07-10 deposited with the CCDC.    2019-10-18 downloaded from the CCDC.
;
_cell_angle_alpha 90
_cell_angle_beta 102.358(2)
_cell_angle_gamma 90
_cell_formula_units_Z 4
_cell_length_a 10.8550(3)
_cell_length_b 15.5962(3)
_cell_length_c 19.1059(4)
_cell_measurement_reflns_used 27571
_cell_measurement_temperature 100.01(10)
_cell_measurement_theta_max 32.6240
_cell_measurement_theta_min 3.4780
_cell_volume 3159.62(13)
_computing_cell_refinement 'CrysAlisPro 1.171.40.47a (Rigaku OD, 2019)'
_computing_data_collection 'CrysAlisPro 1.171.40.47a (Rigaku OD, 2019)'
_computing_data_reduction 'CrysAlisPro 1.171.40.47a (Rigaku OD, 2019)'
_computing_molecular_graphics 'Olex2 (Dolomanov et al., 2009)'
_computing_publication_material 'Olex2 (Dolomanov et al., 2009)'
_computing_structure_refinement 'ShelXL (Sheldrick, 2015)'
_computing_structure_solution 'ShelXT (Sheldrick, 2015)'
_diffrn_ambient_environment N~2~
_diffrn_ambient_temperature 100.01(10)
_diffrn_detector 'CCD plate'
_diffrn_detector_area_resol_mean 5.3114
_diffrn_detector_type Atlas
_diffrn_measured_fraction_theta_full 0.998
_diffrn_measured_fraction_theta_max 0.971
_diffrn_measurement_details
;
List of Runs (angles in degrees, time in seconds):

  # Type    Start    End  Width  t~exp~   \w     \q     \k     \f   Frames
#--------------------------------------------------------------------------
  1  \w    -38.00  54.00   1.00    5.50    --  -17.14  38.00 120.00   92
  2  \w    -76.00 -27.00   1.00    5.50    --  -17.14 132.00 101.29   49
  3  \w    -13.00  88.00   1.00    5.50    --   17.14  77.00-150.00  101
  4  \w     -8.00  86.00   1.00    5.50    --   17.14  57.00   0.00   94
  5  \w    -54.00  38.00   1.00    5.50    --   17.14 -38.00 -60.00   92
  6  \w     -8.00  86.00   1.00    5.50    --   17.14  57.00 120.00   94
  7  \w    -54.00  47.00   1.00    5.50    --   17.14 -77.00-150.00  101
  8  \w    -32.00  53.00   1.00    5.50    --   17.14 -90.00 -83.29   85
  9  \w    -11.00  62.00   1.00    5.50    --   17.14-110.00  65.63   73
 10  \w    -91.00 -39.00   1.00    5.50    --  -17.14 154.00-144.14   52
 11  \w    -91.00 -39.00   1.00    5.50    --  -17.14 154.00 135.98   52
 12  \w    -84.00 -34.00   1.00    5.50    --  -17.14 146.00 -80.12   50
 13  \w     35.00 101.00   1.00    5.50    --   17.14 178.00 120.00   66
 14  \w    -13.00  88.00   1.00    5.50    --   17.14  77.00-120.00  101
 15  \w     34.00 102.00   1.00    5.50    --   17.14-178.00 -90.00   68
 16  \w      2.00  71.00   1.00    5.50    --   17.14-125.00 160.51   69
 17  \w     35.00 101.00   1.00    5.50    --   17.14 178.00-180.00   66
 18  \w     -2.00  68.00   1.00    5.50    --   17.14-120.00 125.51   70
 19  \w    -20.00   5.00   1.00    5.50    --   17.14 -99.00  30.00   25
;
_diffrn_measurement_device 'four-circle diffractometer'
_diffrn_measurement_device_type 'SuperNova, Dual, Cu at home/near, Atlas'
_diffrn_measurement_method '\w scans'
_diffrn_orient_matrix_type 'CrysAlisPro convention (1999,Acta A55,543-557)'
_diffrn_orient_matrix_UB_11 -0.0090364000
_diffrn_orient_matrix_UB_12 -0.0374407000
_diffrn_orient_matrix_UB_13 -0.0215650000
_diffrn_orient_matrix_UB_21 -0.0659637000
_diffrn_orient_matrix_UB_22 0.0026133000
_diffrn_orient_matrix_UB_23 -0.0022327000
_diffrn_orient_matrix_UB_31 -0.0064682000
_diffrn_orient_matrix_UB_32 0.0256821000
_diffrn_orient_matrix_UB_33 -0.0312164000
_diffrn_radiation_monochromator mirror
_diffrn_radiation_probe x-ray
_diffrn_radiation_type MoK\a
_diffrn_radiation_wavelength 0.71073
_diffrn_reflns_av_R_equivalents 0.0394
_diffrn_reflns_av_unetI/netI 0.0210
_diffrn_reflns_Laue_measured_fraction_full 0.998
_diffrn_reflns_Laue_measured_fraction_max 0.971
_diffrn_reflns_limit_h_max 16
_diffrn_reflns_limit_h_min -16
_diffrn_reflns_limit_k_max 23
_diffrn_reflns_limit_k_min -23
_diffrn_reflns_limit_l_max 28
_diffrn_reflns_limit_l_min -29
_diffrn_reflns_number 70658
_diffrn_reflns_point_group_measured_fraction_full 0.998
_diffrn_reflns_point_group_measured_fraction_max 0.971
_diffrn_reflns_theta_full 25.242
_diffrn_reflns_theta_max 32.824
_diffrn_reflns_theta_min 2.612
_diffrn_source 'micro-focus sealed X-ray tube'
_diffrn_source_type 'SuperNova (Mo) X-ray Source'
_exptl_absorpt_coefficient_mu 0.213
_exptl_absorpt_correction_T_max 1.000
_exptl_absorpt_correction_T_min 0.532
_exptl_absorpt_correction_type gaussian
_exptl_absorpt_process_details
;
CrysAlisPro 1.171.40.47a (Rigaku Oxford Diffraction, 2019)
Numerical absorption correction based on gaussian integration over
            a multifaceted crystal model
Empirical absorption correction using spherical harmonics,
 implemented in SCALE3 ABSPACK scaling algorithm.
;
_exptl_crystal_colour 'clear yellow'
_exptl_crystal_colour_lustre clear
_exptl_crystal_colour_primary yellow
_exptl_crystal_density_diffrn 1.200
_exptl_crystal_description block
_exptl_crystal_F_000 1216
_exptl_crystal_size_max 0.286
_exptl_crystal_size_mid 0.214
_exptl_crystal_size_min 0.107
_refine_diff_density_max 0.610
_refine_diff_density_min -0.264
_refine_diff_density_rms 0.049
_refine_ls_extinction_method none
_refine_ls_goodness_of_fit_ref 1.070
_refine_ls_hydrogen_treatment constr
_refine_ls_matrix_type full
_refine_ls_number_parameters 234
_refine_ls_number_reflns 5715
_refine_ls_number_restraints 0
_refine_ls_restrained_S_all 1.070
_refine_ls_R_factor_all 0.0521
_refine_ls_R_factor_gt 0.0388
_refine_ls_shift/su_max 0.001
_refine_ls_shift/su_mean 0.000
_refine_ls_structure_factor_coef Fsqd
_refine_ls_weighting_details 'w=1/[\s^2^(Fo^2^)+(0.0412P)^2^+2.3832P] where P=(Fo^2^+2Fc^2^)/3'
_refine_ls_weighting_scheme calc
_refine_ls_wR_factor_gt 0.0970
_refine_ls_wR_factor_ref 0.1052
_reflns_Friedel_coverage 0.000
_reflns_number_gt 4716
_reflns_number_total 5715
_reflns_threshold_expression 'I > 2\s(I)'
_cod_data_source_file c9sc04441h2.cif
_cod_data_source_block compound4b
_cod_database_code 1552453
_shelx_shelxl_version_number 2018/3
_chemical_oxdiff_formula 'C34 H41 N2 P3'
_shelx_space_group_comment
;
The symmetry employed for this shelxl refinement is uniquely defined
by the following loop, which should always be used as a source of
symmetry information in preference to the above space-group names.
They are only intended as comments.
;
_diffrn_oxdiff_digest_frames
;
014a6c2231e60673a3ba0a2b5582dd226001962acb7
;
_reflns_odcompleteness_completeness 99.92
_reflns_odcompleteness_iscentric 1
_reflns_odcompleteness_theta 30.01
_olex2_refinement_description
;
1. Fixed Uiso
 At 1.2 times of:
  All C(H) groups, All C(H,H) groups
 At 1.5 times of:
  All C(H,H,H) groups
2. Others
 Fixed Sof: H9A(0.5) H9B(0.5) C10(0.5) H10A(0.5) H10B(0.5) H10C(0.5) C10B(0.5)
 H10D(0.5) H10E(0.5) H10F(0.5) H12(0.5) H12A(0.5) C14(0.5) H14A(0.5) H14B(0.5)
 H14C(0.5) C14B(0.5) H14D(0.5) H14E(0.5) H14F(0.5) C15(0.5) C16(0.5) H16(0.5)
 C17(0.5) C18(0.5) H18(0.5) C19(0.5) H19(0.5) C20(0.5) H20(0.5) C21(0.5)
 H21A(0.5) H21B(0.5) H21C(0.5)
3.a Ternary CH refined with riding coordinates:
 C9(H9A), C9(H9B), C12(H12), C12(H12A)
3.b Aromatic/amide H refined with riding coordinates:
 C5(H5), C6(H6), C7(H7), C16(H16), C18(H18), C19(H19), C20(H20)
3.c Idealised Me refined as rotating group:
 C10(H10A,H10B,H10C), C10B(H10D,H10E,H10F), C11(H11A,H11B,H11C), C13(H13A,H13B,
 H13C), C14(H14A,H14B,H14C), C14B(H14D,H14E,H14F), C21(H21A,H21B,H21C)
;
_olex2_date_sample_data_collection 2019-04-05
_olex2_submission_special_instructions 'No special instructions were received'
_oxdiff_exptl_absorpt_empirical_details
;
Empirical correction (ABSPACK) includes:
- Absorption correction using spherical harmonics
- Frame scaling
- Detector area scaling
;
_oxdiff_exptl_absorpt_empirical_full_max 1.108
_oxdiff_exptl_absorpt_empirical_full_min 0.892

loop_
_space_group_symop_operation_xyz
'x, y, z'
'-x, y, -z+1/2'
'x+1/2, y+1/2, z'
'-x+1/2, y+1/2, -z+1/2'
'-x, -y, -z'
'x, -y, z-1/2'
'-x+1/2, -y+1/2, -z'
'x+1/2, -y+1/2, z-1/2'

loop_
_atom_site_label
_atom_site_type_symbol
_atom_site_fract_x
_atom_site_fract_y
_atom_site_fract_z
_atom_site_U_iso_or_equiv
_atom_site_adp_type
_atom_site_occupancy
_atom_site_site_symmetry_order
_atom_site_calc_flag
_atom_site_refinement_flags_posn
_atom_site_refinement_flags_adp
_atom_site_refinement_flags_occupancy
_atom_site_disorder_assembly
_atom_site_disorder_group
P1 P 0.44278(3) 0.60189(2) 0.66249(2) 0.02286(8) Uani 1 1 d . . . . .
P2 P 0.500000 0.68516(2) 0.750000 0.02432(9) Uani 1 2 d S T P . .
N1 N 0.45656(10) 0.42124(6) 0.69291(5) 0.0267(2) Uani 1 1 d . . . . .
C1 C 0.500000 0.37063(10) 0.750000 0.0324(4) Uani 1 2 d S T P . .
C2 C 0.47407(10) 0.50779(6) 0.71324(5) 0.02115(19) Uani 1 1 d . . . . .
C3 C 0.40956(13) 0.39264(7) 0.61994(5) 0.0281(2) Uani 1 1 d . . . . .
C4 C 0.49747(14) 0.36378(7) 0.58110(6) 0.0318(3) Uani 1 1 d . . . . .
C5 C 0.44942(17) 0.33704(8) 0.51054(6) 0.0403(3) Uani 1 1 d . . . . .
H5 H 0.504548 0.316619 0.483246 0.048 Uiso 1 1 calc R . . . .
C6 C 0.32262(17) 0.34037(8) 0.48085(6) 0.0450(4) Uani 1 1 d . . . . .
H6 H 0.293037 0.321751 0.434023 0.054 Uiso 1 1 calc R . . . .
C7 C 0.23848(16) 0.37112(9) 0.51984(7) 0.0408(3) Uani 1 1 d . . . . .
H7 H 0.153073 0.373997 0.498637 0.049 Uiso 1 1 calc R . . . .
C8 C 0.28034(14) 0.39800(7) 0.59090(6) 0.0323(3) Uani 1 1 d . . . . .
C9 C 0.63833(15) 0.36456(9) 0.60991(7) 0.0399(3) Uani 1 1 d . . . . .
H9A H 0.648881 0.373769 0.661589 0.048 Uiso 0.5 1 calc R . . A 1
H9B H 0.658546 0.384451 0.659707 0.048 Uiso 0.5 1 calc R . . B 2
C10 C 0.7085(5) 0.4440(3) 0.5821(3) 0.0440(10) Uani 0.5 1 d . . . C 1
H10A H 0.698629 0.440373 0.531044 0.066 Uiso 0.5 1 calc GR . . C 1
H10B H 0.796561 0.442572 0.604395 0.066 Uiso 0.5 1 calc GR . . C 1
H10C H 0.672279 0.496678 0.594219 0.066 Uiso 0.5 1 calc GR . . C 1
C10B C 0.6881(6) 0.4252(4) 0.5625(3) 0.0389(9) Uani 0.5 1 d . . . C 2
H10D H 0.667810 0.404340 0.514072 0.058 Uiso 0.5 1 calc GR . . C 2
H10E H 0.778009 0.429610 0.578133 0.058 Uiso 0.5 1 calc GR . . C 2
H10F H 0.650626 0.480576 0.564602 0.058 Uiso 0.5 1 calc GR . . C 2
C11 C 0.6993(2) 0.27753(11) 0.60290(10) 0.0634(5) Uani 1 1 d . . . . .
H11A H 0.658087 0.234256 0.625343 0.095 Uiso 1 1 calc GR . . . .
H11B H 0.787026 0.279780 0.625829 0.095 Uiso 1 1 calc GR . . . .
H11C H 0.691047 0.263889 0.553110 0.095 Uiso 1 1 calc GR . . . .
C12 C 0.18446(14) 0.43208(10) 0.63141(8) 0.0412(3) Uani 1 1 d . . . . .
H12 H 0.234095 0.449627 0.678277 0.049 Uiso 0.5 1 calc R . . D 1
H12A H 0.223704 0.441456 0.681989 0.049 Uiso 0.5 1 calc R . . E 2
C13 C 0.12277(14) 0.51432(10) 0.59732(8) 0.0433(3) Uani 1 1 d . . . . .
H13A H 0.186088 0.557633 0.598708 0.065 Uiso 1 1 calc GR . . . .
H13B H 0.061640 0.533794 0.623370 0.065 Uiso 1 1 calc GR . . . .
H13C H 0.081800 0.503246 0.548456 0.065 Uiso 1 1 calc GR . . . .
C14 C 0.1037(3) 0.3586(3) 0.6470(3) 0.0529(10) Uani 0.5 1 d . . . F 1
H14A H 0.053460 0.337298 0.602877 0.079 Uiso 0.5 1 calc GR . . F 1
H14B H 0.049353 0.378270 0.677269 0.079 Uiso 0.5 1 calc GR . . F 1
H14C H 0.156818 0.313516 0.670809 0.079 Uiso 0.5 1 calc GR . . F 1
C14B C 0.0615(3) 0.3716(3) 0.6237(2) 0.0479(9) Uani 0.5 1 d . . . F 2
H14D H 0.017161 0.370389 0.574500 0.072 Uiso 0.5 1 calc GR . . F 2
H14E H 0.007168 0.394027 0.652843 0.072 Uiso 0.5 1 calc GR . . F 2
H14F H 0.087224 0.314570 0.639094 0.072 Uiso 0.5 1 calc GR . . F 2
C15 C 0.52997(16) 0.27621(12) 0.75315(12) 0.0180(4) Uani 0.5 1 d . . . G -1
C16 C 0.4245(2) 0.22440(13) 0.73027(10) 0.0197(3) Uani 0.5 1 d . . . G -1
H16 H 0.346182 0.249468 0.712957 0.024 Uiso 0.5 1 calc R . . G -1
C17 C 0.4353(2) 0.13506(18) 0.73308(13) 0.0218(5) Uani 0.5 1 d . . . G -1
C18 C 0.5547(3) 0.10013(18) 0.75892(14) 0.0236(5) Uani 0.5 1 d . . . G -1
H18 H 0.563407 0.040841 0.761832 0.028 Uiso 0.5 1 calc R . . G -1
C19 C 0.6611(2) 0.15112(14) 0.78044(11) 0.0240(4) Uani 0.5 1 d . . . G -1
H19 H 0.739912 0.126136 0.796500 0.029 Uiso 0.5 1 calc R . . G -1
C20 C 0.6486(2) 0.23973(14) 0.77773(11) 0.0223(4) Uani 0.5 1 d . . . G -1
H20 H 0.719016 0.274555 0.792219 0.027 Uiso 0.5 1 calc R . . G -1
C21 C 0.3222(2) 0.07861(15) 0.70971(14) 0.0323(5) Uani 0.5 1 d . . . G -1
H21A H 0.257282 0.095596 0.733946 0.049 Uiso 0.5 1 calc GR . . G -1
H21B H 0.345328 0.020078 0.721315 0.049 Uiso 0.5 1 calc GR . . G -1
H21C H 0.291719 0.084003 0.658902 0.049 Uiso 0.5 1 calc GR . . G -1

loop_
_atom_site_aniso_label
_atom_site_aniso_U_11
_atom_site_aniso_U_22
_atom_site_aniso_U_33
_atom_site_aniso_U_23
_atom_site_aniso_U_13
_atom_site_aniso_U_12
P1 0.03096(14) 0.02012(13) 0.01752(12) 0.00270(9) 0.00523(10) 0.00222(10)
P2 0.0318(2) 0.01788(16) 0.02395(18) 0.000 0.00748(14) 0.000
N1 0.0495(6) 0.0183(4) 0.0139(4) -0.0010(3) 0.0103(4) -0.0022(4)
C1 0.0673(12) 0.0186(6) 0.0142(6) 0.000 0.0147(7) 0.000
C2 0.0309(5) 0.0178(4) 0.0161(4) -0.0002(3) 0.0082(4) 0.0000(3)
C3 0.0534(7) 0.0191(4) 0.0130(4) -0.0019(3) 0.0098(4) -0.0044(4)
C4 0.0620(8) 0.0176(4) 0.0187(5) 0.0032(4) 0.0151(5) 0.0055(5)
C5 0.0849(11) 0.0218(5) 0.0183(5) 0.0004(4) 0.0202(6) 0.0059(6)
C6 0.0919(12) 0.0242(5) 0.0164(5) -0.0040(4) 0.0062(6) -0.0039(6)
C7 0.0643(9) 0.0277(6) 0.0264(6) -0.0038(5) 0.0007(6) -0.0113(6)
C8 0.0523(7) 0.0231(5) 0.0225(5) -0.0022(4) 0.0100(5) -0.0088(5)
C9 0.0616(9) 0.0308(6) 0.0320(6) 0.0082(5) 0.0201(6) 0.0159(6)
C10 0.043(2) 0.033(2) 0.058(3) 0.0106(19) 0.015(2) -0.0006(16)
C10B 0.040(2) 0.040(3) 0.036(2) -0.0033(14) 0.0064(15) -0.0030(16)
C11 0.0986(15) 0.0476(9) 0.0455(9) 0.0075(7) 0.0187(9) 0.0413(10)
C12 0.0484(8) 0.0414(7) 0.0368(7) -0.0044(6) 0.0161(6) -0.0119(6)
C13 0.0397(7) 0.0505(8) 0.0370(7) -0.0117(6) 0.0024(5) -0.0020(6)
C14 0.0279(18) 0.0439(18) 0.088(3) 0.019(2) 0.0148(18) -0.0009(14)
C14B 0.0276(17) 0.054(2) 0.059(2) 0.0197(17) 0.0014(14) -0.0018(15)
C15 0.0234(12) 0.0174(7) 0.0132(7) 0.0001(7) 0.0041(11) -0.0002(6)
C16 0.0206(10) 0.0210(9) 0.0170(8) 0.0008(7) 0.0026(7) 0.0010(7)
C17 0.0265(11) 0.0193(11) 0.0188(10) -0.0001(9) 0.0035(8) -0.0008(10)
C18 0.0320(11) 0.0171(11) 0.0222(11) 0.0002(10) 0.0067(8) -0.0008(10)
C19 0.0220(9) 0.0254(9) 0.0236(9) 0.0021(7) 0.0028(7) 0.0036(7)
C20 0.0230(11) 0.0226(9) 0.0211(9) -0.0002(7) 0.0038(7) -0.0008(8)
C21 0.0302(11) 0.0234(10) 0.0395(13) -0.0012(9) -0.0011(9) -0.0059(8)

loop_
_atom_type_symbol
_atom_type_description
_atom_type_scat_dispersion_real
_atom_type_scat_dispersion_imag
_atom_type_scat_source
C C 0.0033 0.0016 'International Tables Vol C Tables 4.2.6.8 and 6.1.1.4'
H H 0.0000 0.0000 'International Tables Vol C Tables 4.2.6.8 and 6.1.1.4'
N N 0.0061 0.0033 'International Tables Vol C Tables 4.2.6.8 and 6.1.1.4'
P P 0.1023 0.0942 'International Tables Vol C Tables 4.2.6.8 and 6.1.1.4'

loop_
_exptl_crystal_face_index_h
_exptl_crystal_face_index_k
_exptl_crystal_face_index_l
_exptl_crystal_face_perp_dist
0 1 0 0.0537
0 -1 0 0.0537
1 -3 5 0.1090
-1 3 -5 0.1090
-5 0 2 0.1416
5 0 -2 0.1416
0 0 1 0.1069
0 0 -1 0.1069
1 5 4 0.0787

loop_
_geom_angle_atom_site_label_1
_geom_angle_atom_site_label_2
_geom_angle_atom_site_label_3
_geom_angle
_geom_angle_site_symmetry_1
_geom_angle_site_symmetry_3
C2 P1 P2 95.05(3) . .
P1 P2 P1 103.73(2) 2_656 .
C1 N1 C2 109.61(9) . .
C1 N1 C3 126.09(10) . .
C2 N1 C3 124.08(9) . .
N1 C1 N1 108.27(13) . 2_656
N1 C1 C15 129.81(11) . .
N1 C1 C15 120.34(10) 2_656 .
N1 C2 P1 130.74(7) . .
C2 C2 P1 123.04(3) 2_656 .
C2 C2 N1 106.21(5) 2_656 .
C4 C3 N1 117.95(12) . .
C8 C3 N1 118.75(11) . .
C8 C3 C4 123.26(10) . .
C3 C4 C9 123.72(11) . .
C5 C4 C3 116.70(13) . .
C5 C4 C9 119.50(12) . .
C4 C5 H5 119.3 . .
C6 C5 C4 121.34(13) . .
C6 C5 H5 119.3 . .
C5 C6 H6 119.7 . .
C5 C6 C7 120.68(12) . .
C7 C6 H6 119.7 . .
C6 C7 H7 119.6 . .
C6 C7 C8 120.77(15) . .
C8 C7 H7 119.6 . .
C3 C8 C7 117.21(12) . .
C3 C8 C12 123.91(11) . .
C7 C8 C12 118.88(13) . .
C4 C9 H9A 105.0 . .
C4 C9 H9B 110.8 . .
C4 C9 C10 113.6(2) . .
C4 C9 C11 112.62(14) . .
C10 C9 H9A 105.0 . .
C10B C9 C4 104.7(2) . .
C10B C9 H9B 110.8 . .
C10B C9 C11 106.9(3) . .
C11 C9 H9A 105.0 . .
C11 C9 H9B 110.8 . .
C11 C9 C10 114.3(3) . .
C9 C10 H10A 109.5 . .
C9 C10 H10B 109.5 . .
C9 C10 H10C 109.5 . .
H10A C10 H10B 109.5 . .
H10A C10 H10C 109.5 . .
H10B C10 H10C 109.5 . .
C9 C10B H10D 109.5 . .
C9 C10B H10E 109.5 . .
C9 C10B H10F 109.5 . .
H10D C10B H10E 109.5 . .
H10D C10B H10F 109.5 . .
H10E C10B H10F 109.5 . .
C9 C11 H11A 109.5 . .
C9 C11 H11B 109.5 . .
C9 C11 H11C 109.5 . .
H11A C11 H11B 109.5 . .
H11A C11 H11C 109.5 . .
H11B C11 H11C 109.5 . .
C8 C12 H12 105.1 . .
C8 C12 H12A 110.7 . .
C8 C12 C13 111.24(11) . .
C8 C12 C14B 113.1(2) . .
C13 C12 H12 105.1 . .
C13 C12 H12A 110.7 . .
C13 C12 C14B 99.97(18) . .
C14 C12 C8 109.0(2) . .
C14 C12 H12 105.1 . .
C14 C12 C13 120.08(19) . .
C14B C12 H12A 110.7 . .
C12 C13 H13A 109.5 . .
C12 C13 H13B 109.5 . .
C12 C13 H13C 109.5 . .
H13A C13 H13B 109.5 . .
H13A C13 H13C 109.5 . .
H13B C13 H13C 109.5 . .
C12 C14 H14A 109.5 . .
C12 C14 H14B 109.5 . .
C12 C14 H14C 109.5 . .
H14A C14 H14B 109.5 . .
H14A C14 H14C 109.5 . .
H14B C14 H14C 109.5 . .
C12 C14B H14D 109.5 . .
C12 C14B H14E 109.5 . .
C12 C14B H14F 109.5 . .
H14D C14B H14E 109.5 . .
H14D C14B H14F 109.5 . .
H14E C14B H14F 109.5 . .
C16 C15 C1 113.49(15) . .
C16 C15 C20 120.5(2) . .
C20 C15 C1 126.04(16) . .
C15 C16 H16 119.7 . .
C15 C16 C17 120.6(2) . .
C17 C16 H16 119.7 . .
C16 C17 C21 121.2(2) . .
C18 C17 C16 117.8(2) . .
C18 C17 C21 121.04(18) . .
C17 C18 H18 118.9 . .
C19 C18 C17 122.1(2) . .
C19 C18 H18 118.9 . .
C18 C19 H19 120.3 . .
C20 C19 C18 119.3(2) . .
C20 C19 H19 120.3 . .
C15 C20 H20 120.2 . .
C19 C20 C15 119.6(2) . .
C19 C20 H20 120.2 . .
C17 C21 H21A 109.5 . .
C17 C21 H21B 109.5 . .
C17 C21 H21C 109.5 . .
H21A C21 H21B 109.5 . .
H21A C21 H21C 109.5 . .
H21B C21 H21C 109.5 . .

loop_
_geom_bond_atom_site_label_1
_geom_bond_atom_site_label_2
_geom_bond_distance
_geom_bond_site_symmetry_2
P1 P2 2.1032(4) .
P1 C2 1.7516(10) .
N1 C1 1.3472(13) .
N1 C2 1.4063(13) .
N1 C3 1.4485(13) .
C1 C15 1.507(2) .
C2 C2 1.3971(19) 2_656
C3 C4 1.4025(17) .
C3 C8 1.3961(19) .
C4 C5 1.4010(17) .
C4 C9 1.510(2) .
C5 H5 0.9300 .
C5 C6 1.373(2) .
C6 H6 0.9300 .
C6 C7 1.382(2) .
C7 H7 0.9300 .
C7 C8 1.4006(17) .
C8 C12 1.520(2) .
C9 H9A 0.9800 .
C9 H9B 0.9800 .
C9 C10 1.603(6) .
C9 C10B 1.489(7) .
C9 C11 1.528(2) .
C10 H10A 0.9600 .
C10 H10B 0.9600 .
C10 H10C 0.9600 .
C10B H10D 0.9600 .
C10B H10E 0.9600 .
C10B H10F 0.9600 .
C11 H11A 0.9600 .
C11 H11B 0.9600 .
C11 H11C 0.9600 .
C12 H12 0.9800 .
C12 H12A 0.9800 .
C12 C13 1.527(2) .
C12 C14 1.511(4) .
C12 C14B 1.614(4) .
C13 H13A 0.9600 .
C13 H13B 0.9600 .
C13 H13C 0.9600 .
C14 H14A 0.9600 .
C14 H14B 0.9600 .
C14 H14C 0.9600 .
C14B H14D 0.9600 .
C14B H14E 0.9600 .
C14B H14F 0.9600 .
C15 C16 1.393(3) .
C15 C20 1.394(3) .
C16 H16 0.9300 .
C16 C17 1.398(3) .
C17 C18 1.396(3) .
C17 C21 1.498(3) .
C18 H18 0.9300 .
C18 C19 1.390(3) .
C19 H19 0.9300 .
C19 C20 1.388(3) .
C20 H20 0.9300 .
C21 H21A 0.9600 .
C21 H21B 0.9600 .
C21 H21C 0.9600 .

loop_
_geom_torsion_atom_site_label_1
_geom_torsion_atom_site_label_2
_geom_torsion_atom_site_label_3
_geom_torsion_atom_site_label_4
_geom_torsion
_geom_torsion_site_symmetry_1
_geom_torsion_site_symmetry_4
P2 P1 C2 N1 178.08(10) . .
P2 P1 C2 C2 -2.48(13) . 2_656
N1 C1 C15 C16 -65.6(2) . .
N1 C1 C15 C16 130.53(15) 2_656 .
N1 C1 C15 C20 116.1(2) . .
N1 C1 C15 C20 -47.8(2) 2_656 .
N1 C3 C4 C5 -179.60(10) . .
N1 C3 C4 C9 -2.81(16) . .
N1 C3 C8 C7 178.97(10) . .
N1 C3 C8 C12 -0.18(17) . .
C1 N1 C2 P1 177.09(7) . .
C1 N1 C2 C2 -2.42(14) . 2_656
C1 N1 C3 C4 -74.10(14) . .
C1 N1 C3 C8 108.21(12) . .
C1 C15 C16 C17 -176.95(18) . .
C1 C15 C20 C19 177.17(18) . .
C2 N1 C1 N1 0.93(5) . 2_656
C2 N1 C1 C15 -164.44(11) . .
C2 N1 C3 C4 99.80(13) . .
C2 N1 C3 C8 -77.89(14) . .
C3 N1 C1 N1 175.57(13) . 2_656
C3 N1 C1 C15 10.19(17) . .
C3 N1 C2 P1 2.32(18) . .
C3 N1 C2 C2 -177.19(12) . 2_656
C3 C4 C5 C6 0.99(17) . .
C3 C4 C9 C10 -99.8(2) . .
C3 C4 C9 C10B -116.1(2) . .
C3 C4 C9 C11 128.15(13) . .
C3 C8 C12 C13 115.20(14) . .
C3 C8 C12 C14 -110.2(2) . .
C3 C8 C12 C14B -133.25(18) . .
C4 C3 C8 C7 1.40(17) . .
C4 C3 C8 C12 -177.74(11) . .
C4 C5 C6 C7 0.58(19) . .
C5 C4 C9 C10 76.9(3) . .
C5 C4 C9 C10B 60.6(2) . .
C5 C4 C9 C11 -55.15(16) . .
C5 C6 C7 C8 -1.2(2) . .
C6 C7 C8 C3 0.27(18) . .
C6 C7 C8 C12 179.46(12) . .
C7 C8 C12 C13 -63.93(15) . .
C7 C8 C12 C14 70.7(2) . .
C7 C8 C12 C14B 47.6(2) . .
C8 C3 C4 C5 -2.02(16) . .
C8 C3 C4 C9 174.77(11) . .
C9 C4 C5 C6 -175.93(11) . .
C15 C16 C17 C18 -0.5(3) . .
C15 C16 C17 C21 179.0(2) . .
C16 C15 C20 C19 -1.0(3) . .
C16 C17 C18 C19 -0.9(3) . .
C17 C18 C19 C20 1.4(3) . .
C18 C19 C20 C15 -0.4(3) . .
C20 C15 C16 C17 1.5(3) . .
C21 C17 C18 C19 179.5(3) . .

loop_
_exptl_oxdiff_crystal_face_indexfrac_h
_exptl_oxdiff_crystal_face_indexfrac_k
_exptl_oxdiff_crystal_face_indexfrac_l
_exptl_oxdiff_crystal_face_x
_exptl_oxdiff_crystal_face_y
_exptl_oxdiff_crystal_face_z
0.0033 0.9995 0.0103 -0.0377 0.0024 0.0253
-0.0033 -0.9995 -0.0103 0.0377 -0.0024 -0.0253
0.9832 -3.0443 4.9732 -0.0021 -0.0839 -0.2398
-0.9832 3.0443 -4.9732 0.0021 0.0839 0.2398
-5.0029 0.0401 1.9965 0.0007 0.3257 -0.0289
5.0029 -0.0401 -1.9965 -0.0007 -0.3257 0.0289
-0.0014 -0.0070 1.0006 -0.0213 -0.0022 -0.0314
0.0014 0.0070 -1.0006 0.0213 0.0022 0.0314
1.0111 4.9588 4.0547 -0.2822 -0.0628 -0.0058
